data_7155312
loop_
_publ_author_name
'Zhou, Hui'
'Deng, Xin Zhao'
'Zhang, Ai Hua'
'Tan, Ren Xiang'

_publ_section_title
;
 Visible-light-promoted synthesis of phenanthridines via an intermolecular
 isocyanide insertion reaction.
;
_journal_issue 44
_journal_name_full 'Organic &amp; biomolecular chemistry'
_journal_page_first 10407
_journal_page_last 10414
_journal_paper_doi 10.1039/c6ob02113a
_journal_volume 14
_journal_year 2016
_chemical_absolute_configuration rmad
_chemical_formula_moiety 'C16 H13 Cl N2 O'
_chemical_formula_sum 'C16 H13 Cl N2 O'
_chemical_formula_weight 284.73
_space_group_crystal_system orthorhombic
_space_group_IT_number 19
_space_group_name_Hall 'P 2ac 2ab'
_space_group_name_H-M_alt 'P 21 21 21'
_symmetry_space_group_name_Hall 'P 2ac 2ab'
_symmetry_space_group_name_H-M 'P 21 21 21'
_atom_sites_solution_hydrogens geom
_atom_sites_solution_primary direct
_audit_creation_date 2016-03-08
_audit_creation_method
;
Olex2 1.2
(compiled 2016.02.19 svn.r3266 for OlexSys, GUI svn.r5155)
;
_audit_update_record
;
2016-08-15 deposited with the CCDC.
2016-10-12 downloaded from the CCDC.
;
_cell_angle_alpha 90
_cell_angle_beta 90
_cell_angle_gamma 90
_cell_formula_units_Z 4
_cell_length_a 4.7439(8)
_cell_length_b 16.180(3)
_cell_length_c 18.262(3)
_cell_measurement_reflns_used 1697
_cell_measurement_temperature 296(2)
_cell_measurement_theta_max 22.33
_cell_measurement_theta_min 2.23
_cell_volume 1401.7(4)
_computing_cell_refinement 'SAINT v7.68A (Bruker, 2009)'
_computing_data_reduction 'SAINT v7.68A (Bruker, 2009)'
_computing_molecular_graphics 'Olex2 (Dolomanov et al., 2009)'
_computing_publication_material 'Olex2 (Dolomanov et al., 2009)'
_computing_structure_refinement 'ShelXL (Sheldrick, 2015)'
_computing_structure_solution 'ShelXT (Sheldrick, 2015)'
_diffrn_ambient_temperature 296
_diffrn_measured_fraction_theta_full 1.000
_diffrn_measured_fraction_theta_max 0.999
_diffrn_measurement_device_type 'Bruker APEX-II CCD'
_diffrn_measurement_method '\f and \w scans'
_diffrn_radiation_monochromator graphite
_diffrn_radiation_type MoK\a
_diffrn_radiation_wavelength 0.71073
_diffrn_reflns_av_R_equivalents 0.0564
_diffrn_reflns_av_unetI/netI 0.0593
_diffrn_reflns_Laue_measured_fraction_full 1.000
_diffrn_reflns_Laue_measured_fraction_max 0.999
_diffrn_reflns_limit_h_max 4
_diffrn_reflns_limit_h_min -6
_diffrn_reflns_limit_k_max 20
_diffrn_reflns_limit_k_min -20
_diffrn_reflns_limit_l_max 23
_diffrn_reflns_limit_l_min -22
_diffrn_reflns_number 11401
_diffrn_reflns_point_group_measured_fraction_full 1.000
_diffrn_reflns_point_group_measured_fraction_max 0.998
_diffrn_reflns_theta_full 26.000
_diffrn_reflns_theta_max 27.405
_diffrn_reflns_theta_min 1.682
_diffrn_standards_number 0
_exptl_absorpt_coefficient_mu 0.269
_exptl_absorpt_correction_T_max 0.7456
_exptl_absorpt_correction_T_min 0.6512
_exptl_absorpt_correction_type multi-scan
_exptl_absorpt_process_details
;
SADABS-2008/1 (Bruker,2008) was used for absorption correction.
wR2(int) was 0.0583 before and 0.0482 after correction.
The Ratio of minimum to maximum transmission is 0.8734.
The \l/2 correction factor is 0.0015.
;
_exptl_crystal_colour colourless
_exptl_crystal_density_diffrn 1.349
_exptl_crystal_description prism
_exptl_crystal_F_000 592
_exptl_crystal_size_max 0.18
_exptl_crystal_size_mid 0.03
_exptl_crystal_size_min 0.02
_refine_diff_density_max 0.154
_refine_diff_density_min -0.193
_refine_diff_density_rms 0.039
_refine_ls_abs_structure_details
;
 Flack x determined using 512 quotients [(I+)-(I-)]/[(I+)+(I-)]
 (Parsons, Flack and Wagner, Acta Cryst. B69 (2013) 249-259).
;
_refine_ls_abs_structure_Flack 0.16(4)
_refine_ls_extinction_method none
_refine_ls_goodness_of_fit_ref 1.003
_refine_ls_hydrogen_treatment constr
_refine_ls_matrix_type full
_refine_ls_number_parameters 183
_refine_ls_number_reflns 3171
_refine_ls_number_restraints 0
_refine_ls_restrained_S_all 1.003
_refine_ls_R_factor_all 0.1181
_refine_ls_R_factor_gt 0.0446
_refine_ls_shift/su_max 0.013
_refine_ls_shift/su_mean 0.000
_refine_ls_structure_factor_coef Fsqd
_refine_ls_weighting_details 'w=1/[\s^2^(Fo^2^)+(0.0521P)^2^] where P=(Fo^2^+2Fc^2^)/3'
_refine_ls_weighting_scheme calc
_refine_ls_wR_factor_gt 0.0903
_refine_ls_wR_factor_ref 0.1179
_reflns_Friedel_coverage 0.691
_reflns_Friedel_fraction_full 1.000
_reflns_Friedel_fraction_max 0.998
_reflns_number_gt 1714
_reflns_number_total 3171
_reflns_threshold_expression 'I > 2\s(I)'
_cod_data_source_file c6ob02113a2.cif
_cod_data_source_block mo_dm16103_0m
_cod_depositor_comments 'Adding full bibliography for 7155312--7155313.cif.'
_cod_database_code 7155312
_shelx_space_group_comment
;
The symmetry employed for this shelxl refinement is uniquely defined
by the following loop, which should always be used as a source of
symmetry information in preference to the above space-group names.
They are only intended as comments.
;
_shelx_estimated_absorpt_t_max 0.995
_shelx_estimated_absorpt_t_min 0.953
_olex2_refinement_description
;
1. Fixed Uiso
 At 1.2 times of:
  All C(H) groups
 At 1.5 times of:
  All C(H,H,H) groups
2.a Aromatic/amide H refined with riding coordinates:
 C2(H2), C3(H3), C4(H4), C5(H5), C8(H8), C9(H9), C11(H11)
2.b Idealised Me refined as rotating group:
 C15(H15A,H15B,H15C), C16(H16A,H16B,H16C)
;
_shelx_shelxl_version_number 2014/7
_olex2_submission_special_instructions 'No special instructions were received'

loop_
_space_group_symop_operation_xyz
'x, y, z'
'-x+1/2, -y, z+1/2'
'-x, y+1/2, -z+1/2'
'x+1/2, -y+1/2, -z'

loop_
_atom_site_label
_atom_site_type_symbol
_atom_site_fract_x
_atom_site_fract_y
_atom_site_fract_z
_atom_site_U_iso_or_equiv
_atom_site_adp_type
_atom_site_occupancy
_atom_site_site_symmetry_order
_atom_site_calc_flag
_atom_site_refinement_flags_posn
Cl1 Cl 1.2641(2) 0.53248(8) 0.14720(6) 0.0786(4) Uani 1 1 d .
O1 O 0.4093(8) 0.42571(19) 0.32840(19) 0.0928(11) Uani 1 1 d .
N1 N 0.3584(7) 0.60386(19) 0.39794(18) 0.0538(9) Uani 1 1 d .
N2 N 0.6748(8) 0.44252(19) 0.4292(2) 0.0673(10) Uani 1 1 d .
C1 C 0.3152(8) 0.6875(2) 0.3835(2) 0.0487(10) Uani 1 1 d .
C2 C 0.1216(9) 0.7298(3) 0.4275(2) 0.0585(11) Uani 1 1 d .
H2 H 0.0270 0.7020 0.4647 0.070 Uiso 1 1 calc R
C3 C 0.0714(9) 0.8122(3) 0.4159(3) 0.0641(12) Uani 1 1 d .
H3 H -0.0586 0.8402 0.4448 0.077 Uiso 1 1 calc R
C4 C 0.2148(9) 0.8535(2) 0.3609(2) 0.0662(12) Uani 1 1 d .
H4 H 0.1822 0.9096 0.3538 0.079 Uiso 1 1 calc R
C5 C 0.4033(9) 0.8134(2) 0.3169(3) 0.0632(12) Uani 1 1 d .
H5 H 0.4970 0.8423 0.2803 0.076 Uiso 1 1 calc R
C6 C 0.4565(7) 0.7288(2) 0.3268(2) 0.0474(9) Uani 1 1 d .
C7 C 0.6528(8) 0.6826(2) 0.2819(2) 0.0492(9) Uani 1 1 d .
C8 C 0.8011(9) 0.7176(3) 0.2239(2) 0.0613(11) Uani 1 1 d .
H8 H 0.7740 0.7731 0.2127 0.074 Uiso 1 1 calc R
C9 C 0.9864(8) 0.6717(3) 0.1830(2) 0.0671(12) Uani 1 1 d .
H9 H 1.0829 0.6959 0.1441 0.081 Uiso 1 1 calc R
C10 C 1.0292(8) 0.5887(3) 0.1999(2) 0.0575(11) Uani 1 1 d .
C11 C 0.8884(8) 0.5519(2) 0.2560(2) 0.0532(10) Uani 1 1 d .
H11 H 0.9201 0.4966 0.2669 0.064 Uiso 1 1 calc R
C12 C 0.6951(7) 0.5981(2) 0.2974(2) 0.0467(9) Uani 1 1 d .
C13 C 0.5359(8) 0.5629(2) 0.3569(2) 0.0494(9) Uani 1 1 d .
C14 C 0.5377(9) 0.4711(3) 0.3707(2) 0.0590(11) Uani 1 1 d .
C15 C 0.8242(10) 0.4930(3) 0.4806(3) 0.0871(16) Uani 1 1 d .
H15A H 0.8365 0.5484 0.4622 0.131 Uiso 1 1 calc GR
H15B H 1.0105 0.4712 0.4876 0.131 Uiso 1 1 calc GR
H15C H 0.7257 0.4931 0.5265 0.131 Uiso 1 1 calc GR
C16 C 0.6669(15) 0.3534(3) 0.4445(3) 0.115(2) Uani 1 1 d .
H16A H 0.7764 0.3245 0.4085 0.173 Uiso 1 1 calc GR
H16B H 0.4753 0.3344 0.4428 0.173 Uiso 1 1 calc GR
H16C H 0.7437 0.3432 0.4923 0.173 Uiso 1 1 calc GR

loop_
_atom_site_aniso_label
_atom_site_aniso_U_11
_atom_site_aniso_U_22
_atom_site_aniso_U_33
_atom_site_aniso_U_23
_atom_site_aniso_U_13
_atom_site_aniso_U_12
Cl1 0.0561(6) 0.0966(9) 0.0830(8) -0.0244(7) 0.0155(6) -0.0036(6)
O1 0.137(3) 0.0517(18) 0.089(2) -0.0130(18) -0.020(2) -0.0047(19)
N1 0.060(2) 0.0439(19) 0.058(2) -0.0044(16) 0.0019(17) -0.0006(17)
N2 0.084(3) 0.049(2) 0.069(2) 0.0077(18) 0.000(2) 0.0091(19)
C1 0.050(2) 0.041(2) 0.055(2) -0.0007(18) -0.0050(18) 0.0011(19)
C2 0.057(2) 0.058(3) 0.060(3) -0.007(2) 0.002(2) 0.000(2)
C3 0.064(3) 0.055(3) 0.073(3) -0.010(2) -0.006(2) 0.012(2)
C4 0.074(3) 0.043(2) 0.081(3) -0.002(2) -0.007(3) 0.012(2)
C5 0.068(3) 0.049(3) 0.072(3) 0.006(2) -0.007(2) 0.002(2)
C6 0.046(2) 0.044(2) 0.052(2) -0.0004(19) -0.0102(18) -0.0016(17)
C7 0.046(2) 0.051(2) 0.051(2) -0.0020(19) -0.0080(19) -0.0050(19)
C8 0.064(3) 0.053(2) 0.067(3) 0.005(2) 0.001(2) -0.007(2)
C9 0.061(3) 0.079(3) 0.061(3) 0.003(3) 0.009(2) -0.016(2)
C10 0.045(2) 0.070(3) 0.057(3) -0.015(2) 0.005(2) -0.007(2)
C11 0.049(2) 0.054(2) 0.057(3) -0.005(2) -0.0056(19) 0.0012(19)
C12 0.045(2) 0.047(2) 0.048(2) -0.0038(18) -0.0056(18) -0.0001(18)
C13 0.057(2) 0.042(2) 0.050(2) -0.0012(19) -0.004(2) 0.0025(18)
C14 0.072(3) 0.048(2) 0.057(3) -0.001(2) 0.007(2) 0.002(2)
C15 0.090(4) 0.086(3) 0.085(4) 0.013(3) -0.018(3) -0.006(3)
C16 0.171(6) 0.055(3) 0.120(5) 0.014(3) -0.017(5) 0.021(4)

loop_
_atom_type_symbol
_atom_type_description
_atom_type_scat_dispersion_real
_atom_type_scat_dispersion_imag
_atom_type_scat_source
C C 0.0033 0.0016 'International Tables Vol C Tables 4.2.6.8 and 6.1.1.4'
H H 0.0000 0.0000 'International Tables Vol C Tables 4.2.6.8 and 6.1.1.4'
Cl Cl 0.1484 0.1585 'International Tables Vol C Tables 4.2.6.8 and 6.1.1.4'
N N 0.0061 0.0033 'International Tables Vol C Tables 4.2.6.8 and 6.1.1.4'
O O 0.0106 0.0060 'International Tables Vol C Tables 4.2.6.8 and 6.1.1.4'

loop_
_geom_angle_atom_site_label_1
_geom_angle_atom_site_label_2
_geom_angle_atom_site_label_3
_geom_angle
C13 N1 C1 118.6(3)
C14 N2 C15 124.7(4)
C14 N2 C16 118.8(4)
C15 N2 C16 116.5(4)
N1 C1 C2 117.6(4)
N1 C1 C6 122.1(3)
C2 C1 C6 120.4(3)
C1 C2 H2 120.0
C3 C2 C1 120.0(4)
C3 C2 H2 120.0
C2 C3 H3 120.1
C2 C3 C4 119.8(4)
C4 C3 H3 120.1
C3 C4 H4 119.4
C5 C4 C3 121.2(4)
C5 C4 H4 119.4
C4 C5 H5 119.8
C4 C5 C6 120.4(4)
C6 C5 H5 119.8
C1 C6 C5 118.2(3)
C1 C6 C7 118.6(3)
C5 C6 C7 123.1(4)
C8 C7 C6 123.1(4)
C8 C7 C12 118.3(4)
C12 C7 C6 118.6(4)
C7 C8 H8 119.4
C9 C8 C7 121.3(4)
C9 C8 H8 119.4
C8 C9 H9 120.2
C8 C9 C10 119.6(4)
C10 C9 H9 120.2
C9 C10 Cl1 118.5(3)
C11 C10 Cl1 120.4(3)
C11 C10 C9 121.2(4)
C10 C11 H11 120.2
C10 C11 C12 119.6(4)
C12 C11 H11 120.2
C7 C12 C13 117.4(3)
C11 C12 C7 120.1(3)
C11 C12 C13 122.5(3)
N1 C13 C12 124.7(3)
N1 C13 C14 114.0(4)
C12 C13 C14 120.9(3)
O1 C14 N2 122.6(4)
O1 C14 C13 118.7(4)
N2 C14 C13 118.7(4)
N2 C15 H15A 109.5
N2 C15 H15B 109.5
N2 C15 H15C 109.5
H15A C15 H15B 109.5
H15A C15 H15C 109.5
H15B C15 H15C 109.5
N2 C16 H16A 109.5
N2 C16 H16B 109.5
N2 C16 H16C 109.5
H16A C16 H16B 109.5
H16A C16 H16C 109.5
H16B C16 H16C 109.5

loop_
_geom_bond_atom_site_label_1
_geom_bond_atom_site_label_2
_geom_bond_distance
Cl1 C10 1.731(4)
O1 C14 1.228(5)
N1 C1 1.394(4)
N1 C13 1.308(4)
N2 C14 1.332(5)
N2 C15 1.432(5)
N2 C16 1.469(5)
C1 C2 1.399(5)
C1 C6 1.403(5)
C2 H2 0.9300
C2 C3 1.370(5)
C3 H3 0.9300
C3 C4 1.385(6)
C4 H4 0.9300
C4 C5 1.366(5)
C5 H5 0.9300
C5 C6 1.404(5)
C6 C7 1.448(5)
C7 C8 1.392(5)
C7 C12 1.410(5)
C8 H8 0.9300
C8 C9 1.372(5)
C9 H9 0.9300
C9 C10 1.394(6)
C10 C11 1.360(5)
C11 H11 0.9300
C11 C12 1.404(5)
C12 C13 1.440(5)
C13 C14 1.506(5)
C15 H15A 0.9600
C15 H15B 0.9600
C15 H15C 0.9600
C16 H16A 0.9600
C16 H16B 0.9600
C16 H16C 0.9600

loop_
_geom_torsion_atom_site_label_1
_geom_torsion_atom_site_label_2
_geom_torsion_atom_site_label_3
_geom_torsion_atom_site_label_4
_geom_torsion
Cl1 C10 C11 C12 -178.9(3)
N1 C1 C2 C3 179.9(4)
N1 C1 C6 C5 -179.0(4)
N1 C1 C6 C7 0.1(5)
N1 C13 C14 O1 100.7(4)
N1 C13 C14 N2 -78.2(5)
C1 N1 C13 C12 0.7(5)
C1 N1 C13 C14 -172.4(3)
C1 C2 C3 C4 -0.6(6)
C1 C6 C7 C8 179.3(3)
C1 C6 C7 C12 -0.3(5)
C2 C1 C6 C5 1.6(5)
C2 C1 C6 C7 -179.3(3)
C2 C3 C4 C5 1.1(6)
C3 C4 C5 C6 -0.2(6)
C4 C5 C6 C1 -1.2(6)
C4 C5 C6 C7 179.8(4)
C5 C6 C7 C8 -1.6(6)
C5 C6 C7 C12 178.7(4)
C6 C1 C2 C3 -0.7(6)
C6 C7 C8 C9 179.6(3)
C6 C7 C12 C11 -178.6(3)
C6 C7 C12 C13 0.7(5)
C7 C8 C9 C10 -0.4(6)
C7 C12 C13 N1 -0.9(5)
C7 C12 C13 C14 171.7(4)
C8 C7 C12 C11 1.7(5)
C8 C7 C12 C13 -179.0(3)
C8 C9 C10 Cl1 180.0(3)
C8 C9 C10 C11 0.6(6)
C9 C10 C11 C12 0.4(6)
C10 C11 C12 C7 -1.6(5)
C10 C11 C12 C13 179.1(3)
C11 C12 C13 N1 178.4(4)
C11 C12 C13 C14 -9.0(5)
C12 C7 C8 C9 -0.7(6)
C12 C13 C14 O1 -72.6(5)
C12 C13 C14 N2 108.5(4)
C13 N1 C1 C2 179.2(3)
C13 N1 C1 C6 -0.2(5)
C15 N2 C14 O1 -179.1(4)
C15 N2 C14 C13 -0.2(6)
C16 N2 C14 O1 -1.4(7)
C16 N2 C14 C13 177.5(4)
